data_1516566
loop_
_publ_author_name
'Zeng, Bi-Shun'
'Yu, Xinyi'
'Siu, Paul W.'
'Scheidt, Karl A.'

_publ_section_title
;
 Catalytic enantioselective synthesis of 2-aryl-chromenes
;
_journal_issue 6
_journal_name_full 'Chemical Science'
_journal_page_first 2277
_journal_paper_doi 10.1039/c4sc00423j
_journal_volume 5
_journal_year 2014
_chemical_absolute_configuration ad
_chemical_formula_moiety 'C59 H67 N O4 P Pd, C H2 Cl2, B F4'
_chemical_formula_sum 'C60 H69 B Cl2 F4 N O4 P Pd'
_chemical_formula_weight 1163.24
_chemical_name_systematic
;
 ? 
;
_space_group_crystal_system orthorhombic
_space_group_IT_number 19
_space_group_name_Hall 'P 2ac 2ab'
_space_group_name_H-M_alt 'P 21 21 21'
_symmetry_space_group_name_Hall 'P 2ac 2ab'
_symmetry_space_group_name_H-M 'P 21 21 21'
_atom_sites_solution_hydrogens geom
_atom_sites_solution_primary direct
_atom_sites_solution_secondary difmap
_audit_creation_date 2013-10-30
_audit_creation_method
;
Olex2 1.2
(compiled 2013.09.17 svn.r2790 for OlexSys, GUI svn.r4601)
;
_cell_angle_alpha 90.00
_cell_angle_beta 90.00
_cell_angle_gamma 90.00
_cell_formula_units_Z 4
_cell_length_a 12.2225(2)
_cell_length_b 20.8872(3)
_cell_length_c 21.6966(3)
_cell_measurement_reflns_used 9834
_cell_measurement_temperature 100(2)
_cell_measurement_theta_max 65.10
_cell_measurement_theta_min 4.08
_cell_volume 5539.01(14)
_computing_molecular_graphics
;
O. V. Dolomanov, L. J. Bourhis, R. J. Gildea, J. A. K. Howard and H. Puschmann,
OLEX2: a complete structure solution, refinement and analysis program.
J. Appl. Cryst. (2009). 42, 339-341.
;
_computing_publication_material
;
O. V. Dolomanov, L. J. Bourhis, R. J. Gildea, J. A. K. Howard and H. Puschmann,
OLEX2: a complete structure solution, refinement and analysis program.
J. Appl. Cryst. (2009). 42, 339-341.
;
_computing_structure_refinement
;
SHELX, G.M. Sheldrick, Acta Cryst.
(2008). A64, 112-122
;
_computing_structure_solution
;
SHELX, G.M. Sheldrick, Acta Cryst.
(2008). A64, 112-122
;
_diffrn_ambient_temperature 100.08
_diffrn_measured_fraction_theta_full 0.998
_diffrn_measured_fraction_theta_max 0.998
_diffrn_measurement_device_type 'Bruker APEX-II CCD'
_diffrn_measurement_method '\f and \w scans'
_diffrn_radiation_monochromator graphite
_diffrn_radiation_type 'Cu K\a'
_diffrn_radiation_wavelength 1.54178
_diffrn_reflns_av_R_equivalents 0.0285
_diffrn_reflns_av_unetI/netI 0.0545
_diffrn_reflns_limit_h_max 13
_diffrn_reflns_limit_h_min -14
_diffrn_reflns_limit_k_max 24
_diffrn_reflns_limit_k_min -24
_diffrn_reflns_limit_l_max 25
_diffrn_reflns_limit_l_min -25
_diffrn_reflns_number 25224
_diffrn_reflns_theta_full 65.11
_diffrn_reflns_theta_max 65.11
_diffrn_reflns_theta_min 2.94
_diffrn_source 'fine-focus sealed tube'
_diffrn_standards_number 0
_exptl_absorpt_coefficient_mu 4.363
_exptl_absorpt_correction_T_max 0.6784
_exptl_absorpt_correction_T_min 0.5350
_exptl_absorpt_correction_type multi-scan
_exptl_absorpt_process_details
;
SADABS-2012/1 (Bruker,2012) was used for absorption correction.
wR2(int) was 0.0898 before and 0.0702 after correction.
The Ratio of minimum to maximum transmission is 0.7886.
The \l/2 correction factor is 0.0015.
;
_exptl_crystal_colour yellow
_exptl_crystal_colour_primary yellow
_exptl_crystal_density_diffrn 1.395
_exptl_crystal_density_method 'not measured'
_exptl_crystal_description needle
_exptl_crystal_F_000 2416
_exptl_crystal_size_max 0.264
_exptl_crystal_size_mid 0.072
_exptl_crystal_size_min 0.036
_refine_diff_density_max 0.486
_refine_diff_density_min -0.321
_refine_diff_density_rms 0.049
_refine_ls_abs_structure_details 'Flack H D (1983), Acta Cryst. A39, 876-881'
_refine_ls_abs_structure_Flack -0.009(3)
_refine_ls_extinction_method none
_refine_ls_goodness_of_fit_ref 0.919
_refine_ls_hydrogen_treatment constr
_refine_ls_matrix_type full
_refine_ls_number_parameters 677
_refine_ls_number_reflns 9289
_refine_ls_number_restraints 0
_refine_ls_restrained_S_all 0.919
_refine_ls_R_factor_all 0.0253
_refine_ls_R_factor_gt 0.0234
_refine_ls_shift/su_max 0.009
_refine_ls_shift/su_mean 0.000
_refine_ls_structure_factor_coef Fsqd
_refine_ls_weighting_details 'calc w=1/[\s^2^(Fo^2^)+(0.0000P)^2^+0.0000P] where P=(Fo^2^+2Fc^2^)/3'
_refine_ls_weighting_scheme calc
_refine_ls_wR_factor_gt 0.0520
_refine_ls_wR_factor_ref 0.0526
_reflns_number_gt 8799
_reflns_number_total 9289
_reflns_threshold_expression >2sigma(I)
_cod_data_source_file c4sc00423j2.cif
_cod_data_source_block cu_bz8_52_0m
_cod_database_code 1516566
_olex2_refinement_description
;
1. Fixed Uiso
 At 1.2 times of:
  All C(H) groups, All C(H,H) groups
 At 1.5 times of:
  All C(H,H,H) groups
2.a Ternary CH refined with riding coordinates:
 C7(H7), C8(H8), C51(H51), C52(H52), C53(H53)
2.b Secondary CH2 refined with riding coordinates:
 C1(H1A,H1B), C2(H2A,H2B), C3(H3A,H3B), C4(H4A,H4B), C5(H5A,H5B), C60(H60A,H60B)
2.c Aromatic/amide H refined with riding coordinates:
 C11(H11), C13(H13), C15(H15), C19(H19), C21(H21), C23(H23), C27(H27),
 C29(H29), C31(H31), C35(H35), C37(H37), C39(H39), C45(H45), C46(H46), C47(H47),
  C48(H48), C49(H49), C55(H55), C56(H56), C57(H57), C58(H58), C59(H59)
2.d Idealised Me refined as rotating group:
 C16(H16A,H16B,H16C), C17(H17A,H17B,H17C), C24(H24A,H24B,H24C), C25(H25A,H25B,
 H25C), C32(H32A,H32B,H32C), C33(H33A,H33B,H33C), C40(H40A,H40B,H40C), C41(H41A,
 H41B,H41C), C43(H43A,H43B,H43C), C44(H44A,H44B,H44C)
;

loop_
_space_group_symop_id
_space_group_symop_operation_xyz
1 'x, y, z'
2 '-x+1/2, -y, z+1/2'
3 'x+1/2, -y+1/2, -z'
4 '-x, y+1/2, -z+1/2'

loop_
_atom_site_label
_atom_site_type_symbol
_atom_site_fract_x
_atom_site_fract_y
_atom_site_fract_z
_atom_site_U_iso_or_equiv
_atom_site_adp_type
_atom_site_occupancy
_atom_site_symmetry_multiplicity
_atom_site_calc_flag
_atom_site_refinement_flags
Pd1 Pd 0.259827(12) 0.587247(7) 0.553779(7) 0.01302(5) Uani 1 1 d .
P1 P 0.29164(4) 0.48184(2) 0.54580(3) 0.01274(11) Uani 1 1 d .
O1 O 0.18516(13) 0.44470(7) 0.57409(7) 0.0142(3) Uani 1 1 d .
O2 O 0.31096(13) 0.44608(7) 0.48166(7) 0.0161(3) Uani 1 1 d .
O3 O -0.04821(13) 0.47476(8) 0.47243(7) 0.0157(3) Uani 1 1 d .
O4 O 0.06489(13) 0.47936(8) 0.38847(7) 0.0167(3) Uani 1 1 d .
N1 N 0.39804(16) 0.45527(9) 0.58361(9) 0.0163(4) Uani 1 1 d .
C1 C 0.4420(2) 0.39022(12) 0.57766(12) 0.0215(5) Uani 1 1 d .
H1A H 0.5229 0.3917 0.5783 0.026 Uiso 1 1 calc R
H1B H 0.4187 0.3716 0.5378 0.026 Uiso 1 1 calc R
C2 C 0.4011(2) 0.34845(12) 0.63019(13) 0.0270(6) Uani 1 1 d .
H2A H 0.4336 0.3052 0.6268 0.032 Uiso 1 1 calc R
H2B H 0.3206 0.3441 0.6275 0.032 Uiso 1 1 calc R
C3 C 0.4320(2) 0.37794(14) 0.69197(13) 0.0289(6) Uani 1 1 d .
H3A H 0.5126 0.3774 0.6966 0.035 Uiso 1 1 calc R
H3B H 0.4001 0.3521 0.7257 0.035 Uiso 1 1 calc R
C4 C 0.3907(2) 0.44681(14) 0.69689(12) 0.0283(6) Uani 1 1 d .
H4A H 0.3097 0.4468 0.6987 0.034 Uiso 1 1 calc R
H4B H 0.4185 0.4663 0.7354 0.034 Uiso 1 1 calc R
C5 C 0.4283(2) 0.48663(12) 0.64194(11) 0.0212(5) Uani 1 1 d .
H5A H 0.3941 0.5296 0.6439 0.025 Uiso 1 1 calc R
H5B H 0.5086 0.4922 0.6437 0.025 Uiso 1 1 calc R
C6 C 0.07739(17) 0.47093(10) 0.56032(10) 0.0134(4) Uani 1 1 d .
C7 C 0.05651(18) 0.45366(10) 0.49181(10) 0.0133(4) Uani 1 1 d .
H7 H 0.0583 0.4060 0.4881 0.016 Uiso 1 1 calc R
C8 C 0.13236(18) 0.48156(10) 0.44180(10) 0.0142(4) Uani 1 1 d .
H8 H 0.1513 0.5269 0.4519 0.017 Uiso 1 1 calc R
C9 C 0.2376(2) 0.44299(10) 0.42830(9) 0.0149(4) Uani 1 1 d .
C10 C 0.07160(19) 0.54190(10) 0.57872(10) 0.0148(5) Uani 1 1 d .
C11 C 0.12943(19) 0.56174(11) 0.63240(10) 0.0146(5) Uani 1 1 d .
H11 H 0.1835 0.5345 0.6498 0.018 Uiso 1 1 calc R
C12 C 0.1072(2) 0.62121(11) 0.65992(11) 0.0200(5) Uani 1 1 d .
C13 C 0.0260(2) 0.65915(11) 0.63545(11) 0.0211(5) Uani 1 1 d .
H13 H 0.0076 0.6981 0.6555 0.025 Uiso 1 1 calc R
C14 C -0.0296(2) 0.64189(11) 0.58216(12) 0.0189(5) Uani 1 1 d .
C15 C -0.00527(17) 0.58391(11) 0.55366(11) 0.0175(4) Uani 1 1 d .
H15 H -0.0416 0.5727 0.5165 0.021 Uiso 1 1 calc R
C16 C 0.1732(2) 0.64174(13) 0.71534(12) 0.0282(6) Uani 1 1 d .
H16A H 0.2050 0.6039 0.7352 0.042 Uiso 1 1 calc R
H16B H 0.1255 0.6640 0.7446 0.042 Uiso 1 1 calc R
H16C H 0.2319 0.6706 0.7022 0.042 Uiso 1 1 calc R
C17 C -0.1147(2) 0.68516(11) 0.55413(15) 0.0293(6) Uani 1 1 d .
H17A H -0.0943 0.6952 0.5115 0.044 Uiso 1 1 calc R
H17B H -0.1193 0.7249 0.5781 0.044 Uiso 1 1 calc R
H17C H -0.1859 0.6636 0.5546 0.044 Uiso 1 1 calc R
C18 C -0.00154(19) 0.43103(10) 0.60008(10) 0.0142(5) Uani 1 1 d .
C19 C -0.08833(19) 0.45859(11) 0.63190(10) 0.0153(5) Uani 1 1 d .
H19 H -0.0994 0.5036 0.6297 0.018 Uiso 1 1 calc R
C20 C -0.15961(18) 0.42121(12) 0.66715(10) 0.0176(5) Uani 1 1 d .
C21 C -0.1419(2) 0.35547(11) 0.66978(11) 0.0184(5) Uani 1 1 d .
H21 H -0.1896 0.3296 0.6938 0.022 Uiso 1 1 calc R
C22 C -0.0559(2) 0.32659(11) 0.63809(11) 0.0202(5) Uani 1 1 d .
C23 C 0.0138(2) 0.36532(12) 0.60323(11) 0.0181(5) Uani 1 1 d .
H23 H 0.0727 0.3463 0.5813 0.022 Uiso 1 1 calc R
C24 C -0.2526(2) 0.45164(11) 0.70167(11) 0.0249(5) Uani 1 1 d .
H24A H -0.3137 0.4593 0.6734 0.037 Uiso 1 1 calc R
H24B H -0.2284 0.4924 0.7193 0.037 Uiso 1 1 calc R
H24C H -0.2765 0.4230 0.7348 0.037 Uiso 1 1 calc R
C25 C -0.0384(2) 0.25527(12) 0.64194(14) 0.0300(6) Uani 1 1 d .
H25A H 0.0017 0.2450 0.6798 0.045 Uiso 1 1 calc R
H25B H 0.0038 0.2409 0.6061 0.045 Uiso 1 1 calc R
H25C H -0.1095 0.2335 0.6424 0.045 Uiso 1 1 calc R
C26 C 0.30612(19) 0.47080(11) 0.37533(10) 0.0147(5) Uani 1 1 d .
C27 C 0.39836(19) 0.43583(11) 0.35774(11) 0.0170(5) Uani 1 1 d .
H27 H 0.4112 0.3952 0.3760 0.020 Uiso 1 1 calc R
C28 C 0.4718(2) 0.45897(12) 0.31422(11) 0.0205(5) Uani 1 1 d .
C29 C 0.4506(2) 0.51854(12) 0.28793(11) 0.0204(5) Uani 1 1 d .
H29 H 0.4992 0.5347 0.2575 0.024 Uiso 1 1 calc R
C30 C 0.3604(2) 0.55508(11) 0.30490(11) 0.0186(5) Uani 1 1 d .
C31 C 0.28739(18) 0.53022(11) 0.34866(10) 0.0160(5) Uani 1 1 d .
H31 H 0.2246 0.5542 0.3601 0.019 Uiso 1 1 calc R
C32 C 0.5712(2) 0.42100(13) 0.29601(12) 0.0264(5) Uani 1 1 d .
H32A H 0.6373 0.4448 0.3073 0.040 Uiso 1 1 calc R
H32B H 0.5704 0.4138 0.2514 0.040 Uiso 1 1 calc R
H32C H 0.5705 0.3797 0.3175 0.040 Uiso 1 1 calc R
C33 C 0.3436(2) 0.62036(13) 0.27664(12) 0.0250(6) Uani 1 1 d .
H33A H 0.3929 0.6512 0.2964 0.037 Uiso 1 1 calc R
H33B H 0.2676 0.6339 0.2828 0.037 Uiso 1 1 calc R
H33C H 0.3595 0.6184 0.2324 0.037 Uiso 1 1 calc R
C34 C 0.21189(18) 0.37231(11) 0.41652(11) 0.0161(5) Uani 1 1 d .
C35 C 0.22807(19) 0.32516(11) 0.46104(11) 0.0204(5) Uani 1 1 d .
H35 H 0.2571 0.3367 0.5001 0.024 Uiso 1 1 calc R
C36 C 0.2024(2) 0.26131(11) 0.44927(13) 0.0257(5) Uani 1 1 d .
C37 C 0.1573(2) 0.24575(12) 0.39207(13) 0.0263(6) Uani 1 1 d .
H37 H 0.1393 0.2024 0.3836 0.032 Uiso 1 1 calc R
C38 C 0.1381(2) 0.29177(12) 0.34740(12) 0.0233(5) Uani 1 1 d .
C39 C 0.16746(19) 0.35489(12) 0.35993(11) 0.0193(5) Uani 1 1 d .
H39 H 0.1569 0.3867 0.3292 0.023 Uiso 1 1 calc R
C40 C 0.2249(3) 0.21015(13) 0.49670(15) 0.0399(7) Uani 1 1 d .
H40A H 0.2810 0.1808 0.4810 0.060 Uiso 1 1 calc R
H40B H 0.1575 0.1862 0.5050 0.060 Uiso 1 1 calc R
H40C H 0.2508 0.2301 0.5349 0.060 Uiso 1 1 calc R
C41 C 0.0858(2) 0.27495(13) 0.28713(13) 0.0309(6) Uani 1 1 d .
H41A H 0.0064 0.2716 0.2926 0.046 Uiso 1 1 calc R
H41B H 0.1146 0.2339 0.2726 0.046 Uiso 1 1 calc R
H41C H 0.1021 0.3083 0.2568 0.046 Uiso 1 1 calc R
C42 C -0.0484(2) 0.47498(12) 0.40641(11) 0.0190(5) Uani 1 1 d .
C43 C -0.1083(2) 0.53394(14) 0.38409(12) 0.0266(6) Uani 1 1 d .
H43A H -0.1853 0.5314 0.3965 0.040 Uiso 1 1 calc R
H43B H -0.1035 0.5364 0.3391 0.040 Uiso 1 1 calc R
H43C H -0.0750 0.5722 0.4023 0.040 Uiso 1 1 calc R
C44 C -0.0956(2) 0.41273(14) 0.38214(12) 0.0271(5) Uani 1 1 d .
H44A H -0.0555 0.3766 0.4000 0.041 Uiso 1 1 calc R
H44B H -0.0887 0.4116 0.3371 0.041 Uiso 1 1 calc R
H44C H -0.1730 0.4098 0.3936 0.041 Uiso 1 1 calc R
C45 C 0.1314(2) 0.77676(11) 0.57136(11) 0.0211(5) Uani 1 1 d .
H45 H 0.0871 0.7623 0.5382 0.025 Uiso 1 1 calc R
C46 C 0.0925(2) 0.82475(12) 0.61064(12) 0.0249(6) Uani 1 1 d .
H46 H 0.0209 0.8415 0.6051 0.030 Uiso 1 1 calc R
C47 C 0.1578(2) 0.84774(13) 0.65729(12) 0.0284(6) Uani 1 1 d .
H47 H 0.1313 0.8802 0.6840 0.034 Uiso 1 1 calc R
C48 C 0.2630(3) 0.82334(11) 0.66524(11) 0.0269(5) Uani 1 1 d .
H48 H 0.3091 0.8403 0.6965 0.032 Uiso 1 1 calc R
C49 C 0.3004(2) 0.77454(11) 0.62781(11) 0.0217(5) Uani 1 1 d .
H49 H 0.3715 0.7574 0.6342 0.026 Uiso 1 1 calc R
C50 C 0.2344(2) 0.75004(10) 0.58037(10) 0.0179(5) Uani 1 1 d .
C51 C 0.2707(2) 0.69859(10) 0.53897(10) 0.0174(5) Uani 1 1 d .
H51 H 0.2527 0.7096 0.4953 0.021 Uiso 1 1 calc R
C52 C 0.37252(19) 0.66955(10) 0.54210(11) 0.0168(5) Uani 1 1 d .
H52 H 0.4236 0.6812 0.5763 0.020 Uiso 1 1 calc R
C53 C 0.39920(19) 0.61791(11) 0.50241(11) 0.0159(5) Uani 1 1 d .
H53 H 0.3797 0.6277 0.4587 0.019 Uiso 1 1 calc R
C54 C 0.50281(18) 0.58156(12) 0.50653(10) 0.0165(5) Uani 1 1 d .
C55 C 0.57936(18) 0.59115(11) 0.55380(11) 0.0209(4) Uani 1 1 d .
H55 H 0.5672 0.6234 0.5839 0.025 Uiso 1 1 calc R
C56 C 0.67312(19) 0.55347(12) 0.55677(12) 0.0228(5) Uani 1 1 d .
H56 H 0.7247 0.5607 0.5888 0.027 Uiso 1 1 calc R
C57 C 0.6925(2) 0.50575(13) 0.51396(12) 0.0252(5) Uani 1 1 d .
H57 H 0.7559 0.4796 0.5169 0.030 Uiso 1 1 calc R
C58 C 0.6176(2) 0.49671(13) 0.46641(12) 0.0254(6) Uani 1 1 d .
H58 H 0.6299 0.4643 0.4365 0.030 Uiso 1 1 calc R
C59 C 0.52505(19) 0.53490(12) 0.46253(11) 0.0200(5) Uani 1 1 d .
H59 H 0.4758 0.5291 0.4291 0.024 Uiso 1 1 calc R
Cl1 Cl 0.74838(8) 0.72249(3) 0.79735(4) 0.04945(18) Uani 1 1 d .
Cl2 Cl 0.67164(9) 0.62739(4) 0.71022(4) 0.0561(2) Uani 1 1 d .
C60 C 0.7136(4) 0.70609(17) 0.72041(17) 0.0611(11) Uani 1 1 d .
H60A H 0.6540 0.7352 0.7074 0.073 Uiso 1 1 calc R
H60B H 0.7778 0.7145 0.6938 0.073 Uiso 1 1 calc R
F1 F 0.57705(17) 0.75062(9) 0.58953(11) 0.0596(6) Uani 1 1 d .
F2 F 0.58159(19) 0.85508(11) 0.56503(9) 0.0639(6) Uani 1 1 d .
F3 F 0.72495(13) 0.80924(8) 0.61136(7) 0.0368(4) Uani 1 1 d .
F4 F 0.56641(15) 0.82498(10) 0.66429(8) 0.0445(4) Uani 1 1 d .
B1 B 0.6110(3) 0.80973(15) 0.60779(14) 0.0240(6) Uani 1 1 d .

loop_
_atom_site_aniso_label
_atom_site_aniso_U_11
_atom_site_aniso_U_22
_atom_site_aniso_U_33
_atom_site_aniso_U_23
_atom_site_aniso_U_13
_atom_site_aniso_U_12
Pd1 0.01306(8) 0.01196(7) 0.01403(7) 0.00128(6) 0.00151(6) -0.00054(6)
P1 0.0115(3) 0.0127(2) 0.0140(3) 0.0017(2) -0.0002(2) -0.00035(19)
O1 0.0116(8) 0.0142(7) 0.0169(8) 0.0021(6) 0.0010(6) 0.0014(6)
O2 0.0134(8) 0.0183(8) 0.0166(8) 0.0016(6) -0.0006(6) 0.0018(6)
O3 0.0101(8) 0.0233(8) 0.0137(8) -0.0001(6) -0.0001(6) 0.0000(6)
O4 0.0133(8) 0.0235(8) 0.0133(8) -0.0005(6) -0.0009(6) -0.0001(7)
N1 0.0149(11) 0.0169(10) 0.0171(10) 0.0033(8) -0.0019(8) 0.0013(8)
C1 0.0169(12) 0.0217(12) 0.0258(13) 0.0038(10) -0.0026(10) 0.0060(10)
C2 0.0228(14) 0.0197(12) 0.0385(16) 0.0082(11) -0.0023(11) 0.0013(10)
C3 0.0239(14) 0.0356(14) 0.0273(14) 0.0136(11) 0.0012(11) 0.0039(12)
C4 0.0295(15) 0.0369(15) 0.0184(13) 0.0031(11) 0.0000(11) 0.0031(12)
C5 0.0167(12) 0.0234(12) 0.0235(13) 0.0011(10) -0.0061(10) 0.0004(10)
C6 0.0119(10) 0.0139(10) 0.0145(11) 0.0023(9) -0.0006(9) 0.0002(8)
C7 0.0100(11) 0.0132(10) 0.0168(11) 0.0005(8) -0.0004(9) 0.0005(9)
C8 0.0148(10) 0.0155(10) 0.0124(10) -0.0017(9) -0.0003(10) 0.0006(8)
C9 0.0162(11) 0.0150(9) 0.0134(10) -0.0015(7) -0.0014(9) -0.0015(10)
C10 0.0150(12) 0.0153(11) 0.0142(10) 0.0017(8) 0.0060(9) -0.0019(9)
C11 0.0130(11) 0.0164(10) 0.0144(11) 0.0020(9) 0.0025(9) -0.0030(9)
C12 0.0240(13) 0.0192(12) 0.0168(12) 0.0004(10) 0.0057(10) -0.0063(10)
C13 0.0278(14) 0.0126(11) 0.0228(13) -0.0025(9) 0.0094(10) 0.0005(10)
C14 0.0172(12) 0.0144(11) 0.0252(13) 0.0046(9) 0.0062(10) 0.0022(9)
C15 0.0201(10) 0.0166(10) 0.0157(10) 0.0033(11) 0.0006(9) -0.0014(9)
C16 0.0372(16) 0.0276(14) 0.0198(13) -0.0049(10) 0.0017(11) -0.0092(12)
C17 0.0263(13) 0.0192(11) 0.0424(16) 0.0013(12) 0.0008(13) 0.0054(10)
C18 0.0142(11) 0.0161(11) 0.0122(11) 0.0026(8) -0.0025(9) -0.0037(9)
C19 0.0151(12) 0.0159(11) 0.0149(11) 0.0006(9) -0.0028(9) -0.0005(9)
C20 0.0153(11) 0.0226(12) 0.0149(11) 0.0022(9) -0.0030(8) -0.0033(10)
C21 0.0173(12) 0.0221(12) 0.0159(12) 0.0037(9) -0.0008(10) -0.0051(10)
C22 0.0207(13) 0.0182(11) 0.0216(12) 0.0043(9) -0.0025(10) -0.0052(10)
C23 0.0179(12) 0.0210(12) 0.0154(12) 0.0009(9) 0.0008(10) -0.0015(10)
C24 0.0208(13) 0.0275(11) 0.0262(12) 0.0046(9) 0.0085(12) -0.0006(11)
C25 0.0265(14) 0.0224(13) 0.0412(16) 0.0089(11) 0.0073(12) -0.0008(11)
C26 0.0136(11) 0.0161(11) 0.0144(11) -0.0044(9) -0.0008(9) -0.0033(9)
C27 0.0167(12) 0.0144(10) 0.0198(12) -0.0014(9) 0.0006(9) -0.0016(9)
C28 0.0176(13) 0.0236(12) 0.0201(12) -0.0067(10) 0.0015(10) -0.0036(10)
C29 0.0174(12) 0.0265(12) 0.0173(12) -0.0024(10) 0.0028(9) -0.0093(10)
C30 0.0180(12) 0.0240(12) 0.0136(11) -0.0016(9) -0.0012(9) -0.0036(10)
C31 0.0149(12) 0.0182(11) 0.0147(11) -0.0034(9) -0.0002(8) -0.0021(9)
C32 0.0236(13) 0.0270(13) 0.0286(13) -0.0026(11) 0.0077(10) -0.0002(11)
C33 0.0248(14) 0.0278(13) 0.0223(13) 0.0057(10) 0.0048(10) -0.0027(11)
C34 0.0109(11) 0.0156(11) 0.0219(11) -0.0030(9) 0.0056(9) -0.0001(8)
C35 0.0178(12) 0.0200(11) 0.0233(12) 0.0007(9) 0.0035(9) 0.0001(9)
C36 0.0228(12) 0.0190(11) 0.0351(14) 0.0007(11) 0.0058(12) 0.0002(9)
C37 0.0226(13) 0.0162(12) 0.0402(15) -0.0076(11) 0.0077(11) -0.0064(10)
C38 0.0157(12) 0.0213(12) 0.0328(14) -0.0068(10) 0.0094(11) -0.0038(10)
C39 0.0172(12) 0.0200(12) 0.0206(12) -0.0022(9) 0.0047(10) -0.0004(9)
C40 0.052(2) 0.0200(12) 0.0482(17) 0.0079(12) -0.0012(15) -0.0033(13)
C41 0.0334(15) 0.0248(13) 0.0344(15) -0.0101(11) 0.0061(12) -0.0119(12)
C42 0.0148(12) 0.0269(13) 0.0153(12) 0.0001(10) 0.0003(9) -0.0016(10)
C43 0.0218(14) 0.0361(14) 0.0219(13) 0.0069(11) -0.0007(10) 0.0071(11)
C44 0.0203(12) 0.0357(13) 0.0255(13) -0.0100(12) 0.0004(9) -0.0073(12)
C45 0.0262(13) 0.0164(11) 0.0208(13) 0.0057(9) -0.0020(10) 0.0004(10)
C46 0.0280(14) 0.0236(13) 0.0232(13) 0.0036(10) 0.0019(11) 0.0087(11)
C47 0.0406(16) 0.0204(12) 0.0241(14) 0.0005(10) 0.0073(12) 0.0084(11)
C48 0.0364(15) 0.0221(11) 0.0222(12) -0.0029(9) -0.0008(12) 0.0000(12)
C49 0.0241(13) 0.0199(12) 0.0211(12) -0.0001(10) 0.0008(10) 0.0010(10)
C50 0.0210(12) 0.0161(10) 0.0165(10) 0.0046(8) 0.0050(10) -0.0024(10)
C51 0.0203(12) 0.0141(10) 0.0179(11) 0.0039(8) 0.0025(9) -0.0039(9)
C52 0.0180(11) 0.0138(10) 0.0185(12) 0.0032(9) 0.0002(9) -0.0056(9)
C53 0.0158(12) 0.0165(11) 0.0155(11) 0.0030(9) 0.0016(9) -0.0043(9)
C54 0.0137(10) 0.0184(11) 0.0175(11) 0.0039(10) 0.0019(8) -0.0054(10)
C55 0.0205(11) 0.0236(11) 0.0187(11) 0.0007(12) 0.0015(10) -0.0008(10)
C56 0.0159(11) 0.0293(12) 0.0230(12) 0.0036(11) -0.0005(11) -0.0018(9)
C57 0.0146(12) 0.0289(13) 0.0322(14) 0.0038(11) 0.0040(10) 0.0039(10)
C58 0.0217(13) 0.0268(13) 0.0276(14) -0.0045(10) 0.0064(10) 0.0003(10)
C59 0.0148(12) 0.0229(12) 0.0224(13) -0.0024(10) 0.0019(9) -0.0036(9)
Cl1 0.0501(4) 0.0320(3) 0.0662(5) -0.0104(3) -0.0140(5) 0.0084(4)
Cl2 0.0940(7) 0.0432(4) 0.0312(4) -0.0090(3) -0.0161(4) 0.0143(4)
C60 0.096(3) 0.0451(19) 0.0417(19) 0.0120(15) 0.016(2) 0.0035(19)
F1 0.0433(11) 0.0421(11) 0.0934(16) -0.0285(11) 0.0087(11) -0.0150(9)
F2 0.0744(14) 0.0740(14) 0.0434(12) 0.0298(10) 0.0147(10) 0.0409(12)
F3 0.0289(9) 0.0514(9) 0.0301(8) -0.0066(7) 0.0019(7) -0.0016(7)
F4 0.0390(10) 0.0730(13) 0.0214(8) -0.0056(8) 0.0038(7) 0.0081(9)
B1 0.0278(16) 0.0270(15) 0.0171(14) -0.0031(11) -0.0046(12) 0.0047(12)

loop_
_atom_type_symbol
_atom_type_description
_atom_type_scat_dispersion_real
_atom_type_scat_dispersion_imag
_atom_type_scat_source
C C 0.0181 0.0091 'International Tables Vol C Tables 4.2.6.8 and 6.1.1.4'
H H 0.0000 0.0000 'International Tables Vol C Tables 4.2.6.8 and 6.1.1.4'
B B 0.0090 0.0039 'International Tables Vol C Tables 4.2.6.8 and 6.1.1.4'
Cl Cl 0.3639 0.7018 'International Tables Vol C Tables 4.2.6.8 and 6.1.1.4'
F F 0.0727 0.0534 'International Tables Vol C Tables 4.2.6.8 and 6.1.1.4'
N N 0.0311 0.0180 'International Tables Vol C Tables 4.2.6.8 and 6.1.1.4'
O O 0.0492 0.0322 'International Tables Vol C Tables 4.2.6.8 and 6.1.1.4'
P P 0.2955 0.4335 'International Tables Vol C Tables 4.2.6.8 and 6.1.1.4'
Pd Pd 0.1215 3.9337 'International Tables Vol C Tables 4.2.6.8 and 6.1.1.4'

loop_
_geom_angle_atom_site_label_1
_geom_angle_atom_site_label_2
_geom_angle_atom_site_label_3
_geom_angle
P1 Pd1 C10 78.92(5)
P1 Pd1 C11 87.25(6)
P1 Pd1 C51 161.93(6)
C11 Pd1 C10 33.33(8)
C51 Pd1 C10 116.61(8)
C51 Pd1 C11 110.79(8)
C52 Pd1 P1 130.14(6)
C52 Pd1 C10 150.92(8)
C52 Pd1 C11 131.86(8)
C52 Pd1 C51 35.17(9)
C53 Pd1 P1 96.66(6)
C53 Pd1 C10 160.72(8)
C53 Pd1 C11 165.96(8)
C53 Pd1 C51 65.59(8)
C53 Pd1 C52 37.98(9)
O1 P1 Pd1 107.39(6)
O2 P1 Pd1 123.51(6)
O2 P1 O1 102.89(8)
O2 P1 N1 99.25(9)
N1 P1 Pd1 115.63(8)
N1 P1 O1 106.49(9)
C6 O1 P1 117.66(13)
C9 O2 P1 128.21(14)
C7 O3 C42 107.39(17)
C8 O4 C42 109.84(16)
C1 N1 P1 124.17(17)
C1 N1 C5 113.33(19)
C5 N1 P1 118.67(16)
N1 C1 C2 110.2(2)
C1 C2 C3 110.3(2)
C2 C3 C4 111.1(2)
C5 C4 C3 111.1(2)
N1 C5 C4 110.7(2)
O1 C6 C7 104.94(17)
O1 C6 C10 110.54(17)
O1 C6 C18 104.36(17)
C10 C6 C7 117.76(18)
C10 C6 C18 110.35(18)
C18 C6 C7 107.95(17)
O3 C7 C6 111.15(17)
O3 C7 C8 102.51(17)
C8 C7 C6 119.19(18)
O4 C8 C7 102.23(17)
O4 C8 C9 108.16(17)
C7 C8 C9 115.91(18)
O2 C9 C8 109.65(16)
O2 C9 C26 103.95(18)
O2 C9 C34 107.46(16)
C26 C9 C8 113.48(18)
C34 C9 C8 111.29(19)
C34 C9 C26 110.60(18)
C6 C10 Pd1 105.19(14)
C11 C10 Pd1 67.48(12)
C11 C10 C6 118.1(2)
C15 C10 Pd1 106.96(14)
C15 C10 C6 122.4(2)
C15 C10 C11 118.0(2)
C10 C11 Pd1 79.19(13)
C12 C11 Pd1 103.58(14)
C12 C11 C10 120.6(2)
C11 C12 C16 119.1(2)
C13 C12 C11 119.0(2)
C13 C12 C16 121.9(2)
C12 C13 C14 121.6(2)
C13 C14 C15 119.4(2)
C13 C14 C17 121.2(2)
C15 C14 C17 119.4(2)
C14 C15 C10 121.2(2)
C19 C18 C6 122.16(19)
C23 C18 C6 118.6(2)
C23 C18 C19 119.2(2)
C18 C19 C20 121.1(2)
C19 C20 C24 120.5(2)
C21 C20 C19 118.5(2)
C21 C20 C24 121.0(2)
C20 C21 C22 121.6(2)
C21 C22 C23 118.5(2)
C21 C22 C25 120.5(2)
C23 C22 C25 121.1(2)
C18 C23 C22 121.1(2)
C27 C26 C9 116.5(2)
C31 C26 C9 124.1(2)
C31 C26 C27 119.1(2)
C28 C27 C26 121.7(2)
C27 C28 C29 118.0(2)
C27 C28 C32 121.1(2)
C29 C28 C32 120.9(2)
C30 C29 C28 122.0(2)
C29 C30 C31 118.7(2)
C29 C30 C33 119.7(2)
C31 C30 C33 121.6(2)
C26 C31 C30 120.6(2)
C35 C34 C9 122.4(2)
C39 C34 C9 118.7(2)
C39 C34 C35 118.8(2)
C34 C35 C36 121.1(2)
C35 C36 C37 118.3(2)
C35 C36 C40 120.8(3)
C37 C36 C40 120.9(2)
C38 C37 C36 121.8(2)
C37 C38 C39 118.5(2)
C37 C38 C41 121.4(2)
C39 C38 C41 120.2(2)
C34 C39 C38 121.3(2)
O3 C42 O4 105.61(18)
O3 C42 C43 108.9(2)
O3 C42 C44 110.2(2)
O4 C42 C43 109.1(2)
O4 C42 C44 109.03(19)
C43 C42 C44 113.7(2)
C50 C45 C46 120.6(2)
C47 C46 C45 120.1(2)
C46 C47 C48 119.9(2)
C49 C48 C47 120.2(2)
C48 C49 C50 120.7(2)
C45 C50 C49 118.4(2)
C45 C50 C51 118.7(2)
C49 C50 C51 122.8(2)
C50 C51 Pd1 128.53(15)
C52 C51 Pd1 67.13(12)
C52 C51 C50 124.1(2)
C51 C52 Pd1 77.70(13)
C51 C52 C53 120.6(2)
C53 C52 Pd1 67.82(12)
C52 C53 Pd1 74.19(13)
C52 C53 C54 123.4(2)
C54 C53 Pd1 119.85(15)
C55 C54 C53 122.8(2)
C59 C54 C53 119.0(2)
C59 C54 C55 118.1(2)
C56 C55 C54 120.2(2)
C57 C56 C55 121.2(2)
C56 C57 C58 118.8(2)
C59 C58 C57 120.2(2)
C58 C59 C54 121.4(2)
Cl2 C60 Cl1 112.16(19)
F1 B1 F2 110.4(3)
F1 B1 F3 108.3(2)
F1 B1 F4 110.3(3)
F2 B1 F3 107.7(3)
F2 B1 F4 109.7(2)
F4 B1 F3 110.3(2)

loop_
_geom_bond_atom_site_label_1
_geom_bond_atom_site_label_2
_geom_bond_distance
Pd1 P1 2.2424(5)
Pd1 C10 2.546(2)
Pd1 C11 2.395(2)
Pd1 C51 2.351(2)
Pd1 C52 2.217(2)
Pd1 C53 2.134(2)
P1 O1 1.6347(16)
P1 O2 1.5970(17)
P1 N1 1.635(2)
O1 C6 1.458(3)
O2 C9 1.466(3)
O3 C7 1.417(3)
O3 C42 1.432(3)
O4 C8 1.422(3)
O4 C42 1.441(3)
N1 C1 1.466(3)
N1 C5 1.472(3)
C1 C2 1.520(4)
C2 C3 1.523(4)
C3 C4 1.528(4)
C4 C5 1.525(4)
C6 C7 1.551(3)
C6 C10 1.537(3)
C6 C18 1.539(3)
C7 C8 1.542(3)
C8 C9 1.546(3)
C9 C26 1.536(3)
C9 C34 1.531(3)
C10 C11 1.424(3)
C10 C15 1.396(3)
C11 C12 1.405(3)
C12 C13 1.377(4)
C12 C16 1.510(4)
C13 C14 1.389(4)
C14 C15 1.392(3)
C14 C17 1.506(4)
C18 C19 1.391(3)
C18 C23 1.387(3)
C19 C20 1.398(3)
C20 C21 1.391(4)
C20 C24 1.503(3)
C21 C22 1.393(4)
C22 C23 1.397(4)
C22 C25 1.507(4)
C26 C27 1.396(3)
C26 C31 1.388(3)
C27 C28 1.389(4)
C28 C29 1.393(4)
C28 C32 1.504(4)
C29 C30 1.391(4)
C30 C31 1.402(3)
C30 C33 1.509(3)
C34 C35 1.394(3)
C34 C39 1.391(4)
C35 C36 1.394(3)
C36 C37 1.396(4)
C36 C40 1.509(4)
C37 C38 1.385(4)
C38 C39 1.393(4)
C38 C41 1.498(4)
C42 C43 1.513(4)
C42 C44 1.517(4)
C45 C46 1.399(4)
C45 C50 1.391(4)
C46 C47 1.376(4)
C47 C48 1.393(4)
C48 C49 1.381(4)
C49 C50 1.404(4)
C50 C51 1.469(3)
C51 C52 1.386(4)
C52 C53 1.418(3)
C53 C54 1.479(3)
C54 C55 1.403(3)
C54 C59 1.391(3)
C55 C56 1.392(3)
C56 C57 1.383(4)
C57 C58 1.393(4)
C58 C59 1.386(4)
Cl1 C60 1.756(4)
Cl2 C60 1.736(4)
F1 B1 1.362(4)
F2 B1 1.374(4)
F3 B1 1.394(4)
F4 B1 1.379(4)

loop_
_geom_torsion_atom_site_label_1
_geom_torsion_atom_site_label_2
_geom_torsion_atom_site_label_3
_geom_torsion_atom_site_label_4
_geom_torsion
Pd1 P1 O1 C6 39.88(15)
Pd1 P1 O2 C9 -58.40(18)
Pd1 P1 N1 C1 -171.06(16)
Pd1 P1 N1 C5 32.48(19)
Pd1 C10 C11 C12 99.5(2)
Pd1 C10 C15 C14 -76.8(2)
Pd1 C11 C12 C13 87.5(2)
Pd1 C11 C12 C16 -92.3(2)
Pd1 C51 C52 C53 54.69(18)
Pd1 C52 C53 C54 -115.7(2)
Pd1 C53 C54 C55 -84.0(3)
Pd1 C53 C54 C59 94.7(2)
P1 Pd1 C10 C6 -12.47(13)
P1 Pd1 C10 C11 102.05(13)
P1 Pd1 C10 C15 -144.05(16)
P1 Pd1 C11 C10 -73.92(13)
P1 Pd1 C11 C12 166.94(16)
P1 Pd1 C51 C50 -158.38(15)
P1 Pd1 C51 C52 -42.1(3)
P1 Pd1 C52 C51 164.20(10)
P1 Pd1 C52 C53 33.53(16)
P1 Pd1 C53 C52 -154.84(12)
P1 Pd1 C53 C54 -35.03(18)
P1 O1 C6 C7 73.84(18)
P1 O1 C6 C10 -54.1(2)
P1 O1 C6 C18 -172.73(13)
P1 O2 C9 C8 0.6(2)
P1 O2 C9 C26 122.23(17)
P1 O2 C9 C34 -120.50(17)
P1 N1 C1 C2 -98.6(2)
P1 N1 C5 C4 101.8(2)
O1 P1 O2 C9 62.88(18)
O1 P1 N1 C1 69.8(2)
O1 P1 N1 C5 -86.72(18)
O1 C6 C7 O3 178.18(16)
O1 C6 C7 C8 -63.0(2)
O1 C6 C10 Pd1 36.64(19)
O1 C6 C10 C11 -35.6(3)
O1 C6 C10 C15 158.7(2)
O1 C6 C18 C19 138.2(2)
O1 C6 C18 C23 -42.9(3)
O2 P1 O1 C6 -91.81(15)
O2 P1 N1 C1 -36.7(2)
O2 P1 N1 C5 166.79(17)
O2 C9 C26 C27 65.3(2)
O2 C9 C26 C31 -108.5(2)
O2 C9 C34 C35 18.3(3)
O2 C9 C34 C39 -163.77(18)
O3 C7 C8 O4 -32.9(2)
O3 C7 C8 C9 -150.27(17)
O4 C8 C9 O2 178.05(16)
O4 C8 C9 C26 62.3(2)
O4 C8 C9 C34 -63.2(2)
N1 P1 O1 C6 164.32(15)
N1 P1 O2 C9 172.29(17)
N1 C1 C2 C3 -56.9(3)
C1 N1 C5 C4 -57.1(3)
C1 C2 C3 C4 54.8(3)
C2 C3 C4 C5 -53.1(3)
C3 C4 C5 N1 53.2(3)
C5 N1 C1 C2 59.0(3)
C6 C7 C8 O4 -156.07(17)
C6 C7 C8 C9 86.6(2)
C6 C10 C11 Pd1 95.77(18)
C6 C10 C11 C12 -164.8(2)
C6 C10 C15 C14 162.0(2)
C6 C18 C19 C20 179.3(2)
C6 C18 C23 C22 -179.4(2)
C7 O3 C42 O4 -22.7(2)
C7 O3 C42 C43 -139.72(19)
C7 O3 C42 C44 94.9(2)
C7 C6 C10 Pd1 -83.92(19)
C7 C6 C10 C11 -156.16(19)
C7 C6 C10 C15 38.1(3)
C7 C6 C18 C19 -110.5(2)
C7 C6 C18 C23 68.4(3)
C7 C8 C9 O2 -67.9(2)
C7 C8 C9 C26 176.35(18)
C7 C8 C9 C34 50.8(2)
C8 O4 C42 O3 0.2(2)
C8 O4 C42 C43 117.1(2)
C8 O4 C42 C44 -118.2(2)
C8 C9 C26 C27 -175.62(19)
C8 C9 C26 C31 10.5(3)
C8 C9 C34 C35 -101.8(2)
C8 C9 C34 C39 76.2(3)
C9 C26 C27 C28 -174.2(2)
C9 C26 C31 C30 173.3(2)
C9 C34 C35 C36 179.1(2)
C9 C34 C39 C38 -177.3(2)
C10 Pd1 P1 O1 -11.33(8)
C10 Pd1 P1 O2 107.86(9)
C10 Pd1 P1 N1 -130.03(10)
C10 Pd1 C11 C12 -119.1(2)
C10 Pd1 C51 C50 54.2(2)
C10 Pd1 C51 C52 170.42(13)
C10 Pd1 C52 C51 -17.8(2)
C10 Pd1 C52 C53 -148.51(16)
C10 Pd1 C53 C52 129.8(2)
C10 Pd1 C53 C54 -110.4(3)
C10 C6 C7 O3 -58.4(2)
C10 C6 C7 C8 60.4(3)
C10 C6 C18 C19 19.4(3)
C10 C6 C18 C23 -161.7(2)
C10 C11 C12 C13 2.2(3)
C10 C11 C12 C16 -177.7(2)
C11 Pd1 P1 O1 21.21(8)
C11 Pd1 P1 O2 140.40(10)
C11 Pd1 P1 N1 -97.48(10)
C11 Pd1 C10 C6 -114.5(2)
C11 Pd1 C10 C15 113.9(2)
C11 Pd1 C51 C50 18.2(2)
C11 Pd1 C51 C52 134.46(14)
C11 Pd1 C52 C51 -63.63(17)
C11 Pd1 C52 C53 165.69(13)
C11 Pd1 C53 C52 -49.3(4)
C11 Pd1 C53 C54 70.5(4)
C11 C10 C15 C14 -3.7(3)
C11 C12 C13 C14 -4.0(4)
C12 C13 C14 C15 2.0(4)
C12 C13 C14 C17 -177.2(2)
C13 C14 C15 C10 2.0(3)
C15 C10 C11 Pd1 -97.88(19)
C15 C10 C11 C12 1.6(3)
C16 C12 C13 C14 175.8(2)
C17 C14 C15 C10 -178.8(2)
C18 C6 C7 O3 67.3(2)
C18 C6 C7 C8 -173.88(18)
C18 C6 C10 Pd1 151.57(14)
C18 C6 C10 C11 79.3(2)
C18 C6 C10 C15 -86.4(3)
C18 C19 C20 C21 0.0(3)
C18 C19 C20 C24 179.6(2)
C19 C18 C23 C22 -0.4(4)
C19 C20 C21 C22 -0.3(3)
C20 C21 C22 C23 0.3(4)
C20 C21 C22 C25 179.8(2)
C21 C22 C23 C18 0.1(4)
C23 C18 C19 C20 0.4(3)
C24 C20 C21 C22 -179.9(2)
C25 C22 C23 C18 -179.4(2)
C26 C9 C34 C35 131.2(2)
C26 C9 C34 C39 -50.9(3)
C26 C27 C28 C29 -0.4(4)
C26 C27 C28 C32 179.6(2)
C27 C26 C31 C30 -0.4(3)
C27 C28 C29 C30 1.2(4)
C28 C29 C30 C31 -1.7(3)
C28 C29 C30 C33 177.7(2)
C29 C30 C31 C26 1.2(3)
C31 C26 C27 C28 0.0(3)
C32 C28 C29 C30 -178.7(2)
C33 C30 C31 C26 -178.2(2)
C34 C9 C26 C27 -49.7(3)
C34 C9 C26 C31 136.4(2)
C34 C35 C36 C37 -1.5(4)
C34 C35 C36 C40 177.2(2)
C35 C34 C39 C38 0.7(3)
C35 C36 C37 C38 0.1(4)
C36 C37 C38 C39 1.6(4)
C36 C37 C38 C41 -177.6(2)
C37 C38 C39 C34 -2.0(4)
C39 C34 C35 C36 1.1(3)
C40 C36 C37 C38 -178.6(3)
C41 C38 C39 C34 177.2(2)
C42 O3 C7 C6 162.79(18)
C42 O3 C7 C8 34.4(2)
C42 O4 C8 C7 20.0(2)
C42 O4 C8 C9 142.79(18)
C45 C46 C47 C48 0.2(4)
C45 C50 C51 Pd1 -95.5(2)
C45 C50 C51 C52 178.0(2)
C46 C45 C50 C49 -3.1(3)
C46 C45 C50 C51 178.4(2)
C46 C47 C48 C49 -2.3(4)
C47 C48 C49 C50 1.7(4)
C48 C49 C50 C45 1.0(3)
C48 C49 C50 C51 179.5(2)
C49 C50 C51 Pd1 86.1(3)
C49 C50 C51 C52 -0.4(3)
C50 C45 C46 C47 2.5(4)
C50 C51 C52 Pd1 122.1(2)
C50 C51 C52 C53 176.8(2)
C51 Pd1 P1 O1 -161.96(19)
C51 Pd1 P1 O2 -42.8(2)
C51 Pd1 P1 N1 79.3(2)
C51 Pd1 C10 C6 157.74(13)
C51 Pd1 C10 C11 -87.75(15)
C51 Pd1 C10 C15 26.16(18)
C51 Pd1 C11 C10 107.13(14)
C51 Pd1 C11 C12 -12.01(18)
C51 Pd1 C52 C53 -130.7(2)
C51 Pd1 C53 C52 28.67(13)
C51 Pd1 C53 C54 148.5(2)
C51 C52 C53 Pd1 -59.43(19)
C51 C52 C53 C54 -175.1(2)
C52 Pd1 P1 O1 167.66(10)
C52 Pd1 P1 O2 -73.15(11)
C52 Pd1 P1 N1 48.97(12)
C52 Pd1 C10 C6 169.11(15)
C52 Pd1 C10 C11 -76.4(2)
C52 Pd1 C10 C15 37.5(3)
C52 Pd1 C11 C10 140.64(14)
C52 Pd1 C11 C12 21.5(2)
C52 Pd1 C51 C50 -116.2(3)
C52 Pd1 C53 C54 119.8(2)
C52 C53 C54 C55 6.1(3)
C52 C53 C54 C59 -175.1(2)
C53 Pd1 P1 O1 -172.32(9)
C53 Pd1 P1 O2 -53.14(10)
C53 Pd1 P1 N1 68.98(10)
C53 Pd1 C10 C6 65.9(3)
C53 Pd1 C10 C11 -179.6(2)
C53 Pd1 C10 C15 -65.7(3)
C53 Pd1 C11 C10 179.5(3)
C53 Pd1 C11 C12 60.3(4)
C53 Pd1 C51 C50 -147.1(2)
C53 Pd1 C51 C52 -30.83(14)
C53 Pd1 C52 C51 130.7(2)
C53 C54 C55 C56 177.1(2)
C53 C54 C59 C58 -175.9(2)
C54 C55 C56 C57 -0.6(4)
C55 C54 C59 C58 2.9(3)
C55 C56 C57 C58 1.5(4)
C56 C57 C58 C59 -0.3(4)
C57 C58 C59 C54 -1.9(4)
C59 C54 C55 C56 -1.6(3)
